data_7023273
loop_
_publ_author_name
'Hausmann, David'
'Feldmann, Claus'

_publ_section_title
;
 The chain-like polynuclear coordination compounds (ZnBr2)n(18-crown-6)2
 (n = 4, 6, 8, 10) and [Zn5Br9][N(Tf2)].
;
_journal_issue 37
_journal_name_full 'Dalton transactions (Cambridge, England : 2003)'
_journal_page_first 13487
_journal_page_last 13494
_journal_paper_doi 10.1039/c3dt51130h
_journal_volume 42
_journal_year 2013
_chemical_formula_sum 'C24 H48 Br12 O12 Zn6'
_chemical_formula_weight 1879.76
_chemical_name_systematic
; 
 ? 
;
_space_group_IT_number 2
_symmetry_cell_setting triclinic
_symmetry_space_group_name_Hall '-P 1'
_symmetry_space_group_name_H-M 'P -1'
_atom_sites_solution_hydrogens geom
_atom_sites_solution_primary direct
_atom_sites_solution_secondary difmap
_audit_creation_method SHELXL-97
_cell_angle_alpha 79.16(3)
_cell_angle_beta 74.99(3)
_cell_angle_gamma 79.78(3)
_cell_formula_units_Z 1
_cell_length_a 8.1203(16)
_cell_length_b 10.887(2)
_cell_length_c 14.851(3)
_cell_measurement_temperature 200(2)
_cell_volume 1234.0(5)
_computing_cell_refinement 'CELL, SELECT (STOE)'
_computing_data_collection 'EXPOSE (STOE)'
_computing_data_reduction 'INTEGRATE (STOE)'
_computing_molecular_graphics 'DIAMOND, Crystal Impact'
_computing_publication_material 'SHELXL-97 (Sheldrick, 1997)'
_computing_structure_refinement 'SHELXL-97 (Sheldrick, 1997)'
_computing_structure_solution 'SHELXS-97 (Sheldrick, 1990)'
_diffrn_ambient_temperature 200(2)
_diffrn_measured_fraction_theta_full 0.942
_diffrn_measured_fraction_theta_max 0.918
_diffrn_radiation_monochromator graphite
_diffrn_radiation_source 'fine-focus sealed tube'
_diffrn_radiation_type MoK\a
_diffrn_radiation_wavelength 0.71073
_diffrn_reflns_av_R_equivalents 0.0506
_diffrn_reflns_av_sigmaI/netI 0.0640
_diffrn_reflns_limit_h_max 11
_diffrn_reflns_limit_h_min -11
_diffrn_reflns_limit_k_max 14
_diffrn_reflns_limit_k_min -14
_diffrn_reflns_limit_l_max 20
_diffrn_reflns_limit_l_min -20
_diffrn_reflns_number 12074
_diffrn_reflns_theta_full 25.00
_diffrn_reflns_theta_max 29.22
_diffrn_reflns_theta_min 1.92
_exptl_absorpt_coefficient_mu 12.66
_exptl_absorpt_correction_T_max 0.28
_exptl_absorpt_correction_T_min 0.14
_exptl_absorpt_correction_type numerical
_exptl_absorpt_process_details
'(X-RED, Data Reduction Program, Version 1.14, Stoe & Cie GmbH, Darmstadt 1999.; X-SHAPE, Crystal Optimisation for Numerical Absorption Correction, Version 1.06, Stoe & Cie GmbH, Darmstadt 1999.)'
_exptl_crystal_colour colourless
_exptl_crystal_density_diffrn 2.530
_exptl_crystal_density_method 'not measured'
_exptl_crystal_F_000 888
_exptl_crystal_size_max 0.31
_exptl_crystal_size_mid 0.25
_exptl_crystal_size_min 0.20
_refine_diff_density_max 0.837
_refine_diff_density_min -0.732
_refine_diff_density_rms 0.136
_refine_ls_extinction_coef 0.0020(2)
_refine_ls_extinction_expression Fc^*^=kFc[1+0.001xFc^2^\l^3^/sin(2\q)]^-1/4^
_refine_ls_extinction_method SHELXL
_refine_ls_goodness_of_fit_ref 0.923
_refine_ls_hydrogen_treatment constr
_refine_ls_matrix_type full
_refine_ls_number_parameters 245
_refine_ls_number_reflns 6139
_refine_ls_number_restraints 0
_refine_ls_restrained_S_all 0.923
_refine_ls_R_factor_all 0.0604
_refine_ls_R_factor_gt 0.0369
_refine_ls_shift/su_max 0.001
_refine_ls_shift/su_mean 0.000
_refine_ls_structure_factor_coef Fsqd
_refine_ls_weighting_details 'calc w=1/[\s^2^(Fo^2^)+(0.0422P)^2^+0.0000P] where P=(Fo^2^+2Fc^2^)/3'
_refine_ls_weighting_scheme calc
_refine_ls_wR_factor_gt 0.0817
_refine_ls_wR_factor_ref 0.0895
_reflns_number_gt 4340
_reflns_number_total 6139
_reflns_threshold_expression >2sigma(I)
_cod_data_source_file c3dt51130h.txt
_cod_data_source_block Compound-2_Zn6Br12(18c6)2
_cod_original_cell_volume 1234.0(4)
_cod_original_sg_symbol_H-M P-1
_cod_database_code 7023273

loop_
_symmetry_equiv_pos_as_xyz
'x, y, z'
'-x, -y, -z'

loop_
_atom_site_label
_atom_site_type_symbol
_atom_site_fract_x
_atom_site_fract_y
_atom_site_fract_z
_atom_site_U_iso_or_equiv
_atom_site_adp_type
_atom_site_occupancy
_atom_site_symmetry_multiplicity
_atom_site_calc_flag
_atom_site_refinement_flags
Br1 Br 1.35516(7) -0.16462(7) 0.41928(4) 0.04765(17) Uani 1 1 d .
Br2 Br 1.16290(12) 0.26691(8) 0.34694(5) 0.0696(2) Uani 1 1 d .
Br3 Br 1.18250(9) 0.05595(6) 0.14077(4) 0.05047(17) Uani 1 1 d .
Br4 Br 1.37812(7) 0.38053(5) 0.08102(4) 0.03964(14) Uani 1 1 d .
Br5 Br 1.11709(7) 0.72157(5) 0.10940(4) 0.03632(13) Uani 1 1 d .
Br6 Br 0.86957(7) 0.43348(5) 0.11298(3) 0.03461(13) Uani 1 1 d .
Zn1 Zn 1.62653(7) -0.20435(6) 0.32203(4) 0.03216(14) Uani 1 1 d .
Zn2 Zn 1.28260(8) 0.20043(6) 0.20190(4) 0.03614(15) Uani 1 1 d .
Zn3 Zn 1.13344(8) 0.53359(6) 0.05571(4) 0.03117(14) Uani 1 1 d .
O1 O 1.5385(5) 0.1230(3) 0.2007(2) 0.0327(8) Uani 1 1 d .
O2 O 1.6639(5) -0.1335(3) 0.1806(2) 0.0320(8) Uani 1 1 d .
O3 O 1.5890(5) -0.3564(3) 0.2590(2) 0.0326(8) Uani 1 1 d .
O4 O 1.6542(5) -0.4517(4) 0.4318(3) 0.0437(10) Uani 1 1 d .
O5 O 1.8576(5) -0.2681(4) 0.3513(3) 0.0426(9) Uani 1 1 d .
O6 O 1.7237(6) -0.0334(4) 0.3371(3) 0.0466(10) Uani 1 1 d .
C1 C 1.6427(7) 0.0853(5) 0.1128(3) 0.0369(12) Uani 1 1 d .
H1A H 1.7111 0.1533 0.0777 0.044 Uiso 1 1 calc R
H1B H 1.5668 0.0726 0.0738 0.044 Uiso 1 1 calc R
C2 C 1.7610(7) -0.0337(5) 0.1297(4) 0.0349(11) Uani 1 1 d .
H2A H 1.8304 -0.0576 0.0686 0.042 Uiso 1 1 calc R
H2B H 1.8407 -0.0204 0.1663 0.042 Uiso 1 1 calc R
C3 C 1.6237(8) -0.2083(5) 0.1217(3) 0.0367(12) Uani 1 1 d .
H3A H 1.7301 -0.2561 0.0881 0.044 Uiso 1 1 calc R
H3B H 1.5660 -0.1537 0.0744 0.044 Uiso 1 1 calc R
C4 C 1.5078(7) -0.2961(6) 0.1843(4) 0.0378(12) Uani 1 1 d .
H4A H 1.3943 -0.2492 0.2100 0.045 Uiso 1 1 calc R
H4B H 1.4907 -0.3596 0.1491 0.045 Uiso 1 1 calc R
C5 C 1.5025(8) -0.4565(5) 0.3186(4) 0.0421(14) Uani 1 1 d .
H5A H 1.4727 -0.5103 0.2800 0.050 Uiso 1 1 calc R
H5B H 1.3950 -0.4214 0.3602 0.050 Uiso 1 1 calc R
C6 C 1.6213(9) -0.5325(5) 0.3764(4) 0.0424(14) Uani 1 1 d .
H6A H 1.5674 -0.6045 0.4173 0.051 Uiso 1 1 calc R
H6B H 1.7300 -0.5659 0.3349 0.051 Uiso 1 1 calc R
C7 C 1.8262(8) -0.4705(6) 0.4405(4) 0.0424(13) Uani 1 1 d .
H7A H 1.8716 -0.5615 0.4448 0.051 Uiso 1 1 calc R
H7B H 1.8318 -0.4409 0.4986 0.051 Uiso 1 1 calc R
C8 C 1.9322(8) -0.3983(6) 0.3561(4) 0.0474(15) Uani 1 1 d .
H8A H 2.0525 -0.4075 0.3622 0.057 Uiso 1 1 calc R
H8B H 1.9321 -0.4308 0.2982 0.057 Uiso 1 1 calc R
C9 C 1.9620(8) -0.1828(7) 0.3586(5) 0.0560(17) Uani 1 1 d .
H9A H 2.0430 -0.1625 0.2971 0.067 Uiso 1 1 calc R
H9B H 2.0301 -0.2212 0.4058 0.067 Uiso 1 1 calc R
C10 C 1.8534(8) -0.0664(7) 0.3873(5) 0.0506(16) Uani 1 1 d .
H10A H 1.8013 -0.0802 0.4558 0.061 Uiso 1 1 calc R
H10B H 1.9246 0.0028 0.3740 0.061 Uiso 1 1 calc R
C11 C 1.6213(10) 0.0869(6) 0.3490(4) 0.0520(16) Uani 1 1 d .
H11A H 1.6636 0.1281 0.3910 0.062 Uiso 1 1 calc R
H11B H 1.5003 0.0746 0.3789 0.062 Uiso 1 1 calc R
C12 C 1.6303(9) 0.1700(6) 0.2555(4) 0.0446(14) Uani 1 1 d .
H12A H 1.5789 0.2574 0.2654 0.053 Uiso 1 1 calc R
H12B H 1.7521 0.1715 0.2210 0.053 Uiso 1 1 calc R

loop_
_atom_site_aniso_label
_atom_site_aniso_U_11
_atom_site_aniso_U_22
_atom_site_aniso_U_33
_atom_site_aniso_U_23
_atom_site_aniso_U_13
_atom_site_aniso_U_12
Br1 0.0333(3) 0.0677(4) 0.0438(3) -0.0254(3) -0.0057(2) 0.0015(3)
Br2 0.0843(5) 0.0648(5) 0.0442(3) -0.0188(3) 0.0012(3) 0.0181(4)
Br3 0.0525(4) 0.0483(4) 0.0563(3) -0.0077(3) -0.0122(3) -0.0228(3)
Br4 0.0330(3) 0.0305(3) 0.0511(3) 0.0048(2) -0.0112(2) -0.0024(2)
Br5 0.0384(3) 0.0317(3) 0.0416(3) -0.0123(2) -0.0107(2) -0.0028(2)
Br6 0.0374(3) 0.0384(3) 0.0281(2) -0.00289(18) -0.00498(19) -0.0114(2)
Zn1 0.0274(3) 0.0395(3) 0.0328(3) -0.0112(2) -0.0093(2) -0.0032(3)
Zn2 0.0366(3) 0.0323(3) 0.0378(3) -0.0071(2) -0.0047(2) -0.0041(3)
Zn3 0.0338(3) 0.0281(3) 0.0327(3) -0.0061(2) -0.0093(2) -0.0031(3)
O1 0.0363(19) 0.0311(19) 0.0304(16) -0.0051(13) -0.0087(14) -0.0016(17)
O2 0.0395(19) 0.0287(18) 0.0312(16) -0.0040(13) -0.0146(14) -0.0045(17)
O3 0.0340(18) 0.0309(19) 0.0351(17) -0.0051(13) -0.0097(14) -0.0079(17)
O4 0.041(2) 0.046(2) 0.0408(19) -0.0122(17) -0.0025(17) -0.002(2)
O5 0.034(2) 0.035(2) 0.060(2) -0.0007(17) -0.0192(18) -0.0020(19)
O6 0.069(3) 0.033(2) 0.050(2) -0.0134(17) -0.038(2) 0.004(2)
C1 0.037(3) 0.034(3) 0.036(2) 0.001(2) -0.007(2) -0.004(3)
C2 0.030(2) 0.033(3) 0.039(2) -0.006(2) -0.004(2) -0.004(2)
C3 0.044(3) 0.037(3) 0.034(2) -0.007(2) -0.018(2) -0.004(3)
C4 0.038(3) 0.044(3) 0.040(3) -0.012(2) -0.019(2) -0.003(3)
C5 0.046(3) 0.037(3) 0.045(3) -0.012(2) -0.003(2) -0.018(3)
C6 0.061(4) 0.029(3) 0.034(2) -0.009(2) -0.004(2) -0.004(3)
C7 0.046(3) 0.040(3) 0.034(2) 0.002(2) -0.007(2) -0.001(3)
C8 0.035(3) 0.042(3) 0.056(3) -0.001(3) -0.003(3) 0.002(3)
C9 0.042(3) 0.054(4) 0.086(5) -0.016(3) -0.034(3) -0.009(3)
C10 0.044(3) 0.053(4) 0.068(4) -0.019(3) -0.027(3) -0.007(3)
C11 0.081(5) 0.037(3) 0.048(3) -0.016(2) -0.032(3) 0.003(3)
C12 0.054(4) 0.027(3) 0.060(3) -0.009(2) -0.026(3) -0.005(3)

loop_
_atom_type_symbol
_atom_type_description
_atom_type_scat_dispersion_real
_atom_type_scat_dispersion_imag
_atom_type_scat_source
C C 0.0033 0.0016 'International Tables Vol C Tables 4.2.6.8 and 6.1.1.4'
H H 0.0000 0.0000 'International Tables Vol C Tables 4.2.6.8 and 6.1.1.4'
O O 0.0106 0.0060 'International Tables Vol C Tables 4.2.6.8 and 6.1.1.4'
Zn Zn 0.2839 1.4301 'International Tables Vol C Tables 4.2.6.8 and 6.1.1.4'
Br Br -0.2901 2.4595 'International Tables Vol C Tables 4.2.6.8 and 6.1.1.4'

loop_
_geom_angle_atom_site_label_1
_geom_angle_atom_site_label_2
_geom_angle_atom_site_label_3
_geom_angle
_geom_angle_site_symmetry_3
Zn3 Br4 Zn2 110.34(4) .
Zn3 Br6 Zn3 83.89(4) 2_765
O5 Zn1 O2 108.45(16) .
O5 Zn1 O3 101.31(16) .
O2 Zn1 O3 75.92(13) .
O5 Zn1 O6 75.29(17) .
O2 Zn1 O6 86.26(14) .
O3 Zn1 O6 159.88(14) .
O5 Zn1 Br1 131.54(12) .
O2 Zn1 Br1 118.73(12) .
O3 Zn1 Br1 100.15(10) .
O6 Zn1 Br1 96.56(13) .
O1 Zn2 Br3 103.62(10) .
O1 Zn2 Br2 107.23(10) .
Br3 Zn2 Br2 125.74(4) .
O1 Zn2 Br4 91.03(10) .
Br3 Zn2 Br4 112.48(4) .
Br2 Zn2 Br4 110.43(4) .
Br5 Zn3 Br4 114.65(4) .
Br5 Zn3 Br6 114.29(4) .
Br4 Zn3 Br6 109.54(3) .
Br5 Zn3 Br6 111.75(4) 2_765
Br4 Zn3 Br6 108.92(4) 2_765
Br6 Zn3 Br6 96.11(4) 2_765
C12 O1 C1 114.9(4) .
C12 O1 Zn2 119.3(3) .
C1 O1 Zn2 116.5(3) .
C3 O2 C2 114.0(4) .
C3 O2 Zn1 116.8(3) .
C2 O2 Zn1 127.6(3) .
C4 O3 C5 113.0(4) .
C4 O3 Zn1 104.9(3) .
C5 O3 Zn1 118.5(3) .
C6 O4 C7 113.8(5) .
C9 O5 C8 116.3(5) .
C9 O5 Zn1 120.1(4) .
C8 O5 Zn1 123.3(4) .
C10 O6 C11 115.3(4) .
C10 O6 Zn1 110.4(4) .
C11 O6 Zn1 125.2(4) .
O1 C1 C2 111.3(4) .
O2 C2 C1 110.1(4) .
O2 C3 C4 106.8(4) .
O3 C4 C3 106.7(4) .
O3 C5 C6 107.8(5) .
O4 C6 C5 107.3(5) .
O4 C7 C8 108.9(5) .
O5 C8 C7 107.6(5) .
O5 C9 C10 109.5(5) .
O6 C10 C9 109.2(5) .
O6 C11 C12 110.5(5) .
O1 C12 C11 109.8(5) .

loop_
_geom_bond_atom_site_label_1
_geom_bond_atom_site_label_2
_geom_bond_distance
_geom_bond_site_symmetry_2
Br1 Zn1 2.3189(11) .
Br2 Zn2 2.3153(11) .
Br3 Zn2 2.3091(10) .
Br4 Zn3 2.4170(12) .
Br4 Zn2 2.4827(12) .
Br5 Zn3 2.3031(9) .
Br6 Zn3 2.4573(11) .
Br6 Zn3 2.4690(9) 2_765
Zn1 O5 2.009(4) .
Zn1 O2 2.060(3) .
Zn1 O3 2.149(3) .
Zn1 O6 2.216(4) .
Zn2 O1 2.096(4) .
Zn3 Br6 2.4690(9) 2_765
O1 C12 1.446(7) .
O1 C1 1.447(6) .
O2 C3 1.429(6) .
O2 C2 1.435(6) .
O3 C4 1.431(7) .
O3 C5 1.432(6) .
O4 C6 1.411(7) .
O4 C7 1.412(8) .
O5 C9 1.399(7) .
O5 C8 1.436(7) .
O6 C10 1.401(8) .
O6 C11 1.436(8) .
C1 C2 1.492(8) .
C3 C4 1.483(8) .
C5 C6 1.493(9) .
C7 C8 1.496(7) .
C9 C10 1.475(10) .
C11 C12 1.500(9) .
